data_1570981
loop_
_publ_author_name
'Khistiaeva, Viktoria V.'
'Buss, Stefan'
'Eskelinen, Toni'
'Hirva, Pipsa'
'Kinnunen, Niko'
'Friedel, Joshua'
'Kletsch, Lukas'
'Klein, Axel'
'Strassert, Cristian A.'
'Koshevoy, Igor O.'

_publ_section_title
;
 Cyanido-bridged diplatinum(ii) complexes: ligand and solvent effect on
 aggregation and luminescence.
;
_journal_issue 11
_journal_name_full 'Chemical science'
_journal_page_first 4005
_journal_page_last 4018
_journal_paper_doi 10.1039/d3sc06941a
_journal_volume 15
_journal_year 2024
_chemical_formula_moiety 'C32 H12 B F24, C29 H20 N7 Pt2'
_chemical_formula_sum 'C61 H32 B F24 N7 Pt2'
_chemical_formula_weight 1719.92
_space_group_crystal_system monoclinic
_space_group_IT_number 15
_space_group_name_Hall '-C 2yc'
_space_group_name_H-M_alt 'C 1 2/c 1'
_atom_sites_solution_hydrogens geom
_audit_creation_method SHELXL-2018/3
_audit_update_record
;
2023-07-30 deposited with the CCDC.	2024-01-24 downloaded from the CCDC.
;
_cell_angle_alpha 90
_cell_angle_beta 103.385(2)
_cell_angle_gamma 90
_cell_formula_units_Z 8
_cell_length_a 37.583(4)
_cell_length_b 19.550(2)
_cell_length_c 16.6042(19)
_cell_measurement_reflns_used 9439
_cell_measurement_temperature 150(2)
_cell_measurement_theta_max 23.85
_cell_measurement_theta_min 2.90
_cell_volume 11869(2)
_computing_cell_refinement 'SAINT (Bruker AXS, 2009)'
_computing_data_collection 'APEX2 (Bruker AXS, 2010)'
_computing_data_reduction 'SAINT (Bruker AXS, 2009)'
_computing_molecular_graphics 'Diamond v.4.03 (Brandenburg, 2014)'
_computing_publication_material 'SHELXL-2018 (Sheldrick, 2018)'
_computing_structure_refinement 'SHELXL-2018/3 (Sheldrick, 2018)'
_computing_structure_solution 'SHELXS-2018 (Sheldrick, 2018)'
_diffrn_ambient_temperature 150(2)
_diffrn_measured_fraction_theta_full 0.997
_diffrn_measured_fraction_theta_max 0.996
_diffrn_measurement_device '62mm x 62mm CCD camera on \k-goniostat'
_diffrn_measurement_device_type 'Bruker KAPPA APEX II CCD'
_diffrn_measurement_method '\f scans and \w scans with \k offset'
_diffrn_radiation_monochromator 'horizontally mounted graphite crystal'
_diffrn_radiation_type MoK\a
_diffrn_radiation_wavelength 0.71073
_diffrn_reflns_av_R_equivalents 0.0301
_diffrn_reflns_av_unetI/netI 0.0346
_diffrn_reflns_Laue_measured_fraction_full 0.997
_diffrn_reflns_Laue_measured_fraction_max 0.996
_diffrn_reflns_limit_h_max 46
_diffrn_reflns_limit_h_min -46
_diffrn_reflns_limit_k_max 24
_diffrn_reflns_limit_k_min -24
_diffrn_reflns_limit_l_max 20
_diffrn_reflns_limit_l_min -20
_diffrn_reflns_number 39691
_diffrn_reflns_point_group_measured_fraction_full 0.997
_diffrn_reflns_point_group_measured_fraction_max 0.996
_diffrn_reflns_theta_full 25.242
_diffrn_reflns_theta_max 25.999
_diffrn_reflns_theta_min 2.119
_exptl_absorpt_coefficient_mu 4.833
_exptl_absorpt_correction_T_max 0.508
_exptl_absorpt_correction_T_min 0.270
_exptl_absorpt_correction_type numerical
_exptl_absorpt_process_details 'SADABS (Sheldrick, 2008)'
_exptl_crystal_colour red
_exptl_crystal_density_diffrn 1.925
_exptl_crystal_description block
_exptl_crystal_F_000 6592
_exptl_crystal_preparation Luminescent
_exptl_crystal_size_max 0.367
_exptl_crystal_size_mid 0.292
_exptl_crystal_size_min 0.162
_refine_diff_density_max 4.563
_refine_diff_density_min -2.840
_refine_diff_density_rms 0.146
_refine_ls_extinction_method none
_refine_ls_goodness_of_fit_ref 1.045
_refine_ls_hydrogen_treatment constr
_refine_ls_matrix_type full
_refine_ls_number_parameters 903
_refine_ls_number_reflns 11622
_refine_ls_number_restraints 348
_refine_ls_restrained_S_all 1.062
_refine_ls_R_factor_all 0.1150
_refine_ls_R_factor_gt 0.0817
_refine_ls_shift/su_max 0.002
_refine_ls_shift/su_mean 0.000
_refine_ls_structure_factor_coef Fsqd
_refine_ls_weighting_details 'w=1/[\s^2^(Fo^2^)+(0.0666P)^2^+272.4876P] where P=(Fo^2^+2Fc^2^)/3'
_refine_ls_weighting_scheme calc
_refine_ls_wR_factor_gt 0.1870
_refine_ls_wR_factor_ref 0.2085
_reflns_Friedel_coverage 0.000
_reflns_number_gt 8117
_reflns_number_total 11622
_reflns_threshold_expression 'I > 2\s(I)'
_cod_data_source_file d3sc06941a3.cif
_cod_data_source_block 2
_cod_depositor_comments 'Adding full bibliography for 1570980--1570983.cif.'
_cod_original_sg_symbol_H-M 'C 2/c'
_cod_database_code 1570981
_shelx_shelxl_version_number 2018/3
_shelx_space_group_comment
;
The symmetry employed for this shelxl refinement is uniquely defined
by the following loop, which should always be used as a source of
symmetry information in preference to the above space-group names.
They are only intended as comments.
;
_shelx_estimated_absorpt_t_min 0.270
_shelx_estimated_absorpt_t_max 0.508

loop_
_space_group_symop_operation_xyz
'x, y, z'
'-x, y, -z+1/2'
'x+1/2, y+1/2, z'
'-x+1/2, y+1/2, -z+1/2'
'-x, -y, -z'
'x, -y, z-1/2'
'-x+1/2, -y+1/2, -z'
'x+1/2, -y+1/2, z-1/2'

loop_
_atom_site_label
_atom_site_type_symbol
_atom_site_fract_x
_atom_site_fract_y
_atom_site_fract_z
_atom_site_U_iso_or_equiv
_atom_site_adp_type
_atom_site_occupancy
_atom_site_site_symmetry_order
_atom_site_calc_flag
_atom_site_refinement_flags_posn
_atom_site_refinement_flags_adp
_atom_site_refinement_flags_occupancy
_atom_site_disorder_assembly
_atom_site_disorder_group
Pt1A Pt -0.08295(7) 0.54884(19) -0.0437(2) 0.0833(5) Uani 0.436(3) 1 d D . P A 1
Pt2A Pt 0.02492(13) 0.4554(3) 0.19050(17) 0.0534(5) Uani 0.436(3) 1 d D . P A 1
C1A C -0.0370(9) 0.5123(19) 0.033(2) 0.066(4) Uani 0.436(3) 1 d D . P A 1
N1A N -0.0145(7) 0.4931(17) 0.0799(16) 0.066(4) Uani 0.436(3) 1 d D . P A 1
C2A C -0.1005(5) 0.4536(8) -0.0868(12) 0.064(7) Uani 0.436(3) 1 d G U P A 1
C3A C -0.0863(5) 0.3908(11) -0.0560(10) 0.087(10) Uani 0.436(3) 1 d G . P A 1
H3A H -0.065150 0.388946 -0.011690 0.105 Uiso 0.436(3) 1 calc R U P A 1
C4A C -0.1029(6) 0.3306(8) -0.0900(13) 0.098(11) Uani 0.436(3) 1 d G . P A 1
H4A H -0.093196 0.287608 -0.068929 0.118 Uiso 0.436(3) 1 calc R U P A 1
C5A C -0.1338(6) 0.3332(8) -0.1549(13) 0.118(15) Uani 0.436(3) 1 d G . P A 1
H5A H -0.145226 0.292087 -0.178088 0.142 Uiso 0.436(3) 1 calc R U P A 1
C6A C -0.1481(5) 0.3961(10) -0.1857(12) 0.083(10) Uani 0.436(3) 1 d G U P A 1
H6A H -0.169209 0.397904 -0.230010 0.100 Uiso 0.436(3) 1 calc R U P A 1
C7A C -0.1314(6) 0.4563(7) -0.1517(13) 0.077(8) Uani 0.436(3) 1 d DG U P A 1
N2A N -0.1232(4) 0.5726(6) -0.1349(10) 0.087(4) Uani 0.436(3) 1 d G U P A 1
C12A C -0.1306(5) 0.6415(6) -0.1509(10) 0.087(4) Uani 0.436(3) 1 d DG . P A 1
C11A C -0.1595(5) 0.6610(6) -0.2155(11) 0.087(4) Uani 0.436(3) 1 d DG U P A 1
H11A H -0.164575 0.708150 -0.226446 0.104 Uiso 0.436(3) 1 calc R U P A 1
C10A C -0.1809(4) 0.6116(8) -0.2642(10) 0.087(4) Uani 0.436(3) 1 d G . P A 1
H10A H -0.200558 0.624881 -0.308312 0.104 Uiso 0.436(3) 1 calc R U P A 1
C9A C -0.1734(4) 0.5426(7) -0.2482(10) 0.087(4) Uani 0.436(3) 1 d G U P A 1
H9A H -0.188004 0.508791 -0.281412 0.104 Uiso 0.436(3) 1 calc R U P A 1
C8A C -0.1446(5) 0.5231(6) -0.1836(11) 0.087(4) Uani 0.436(3) 1 d DG . P A 1
C15A C -0.0613(6) 0.7056(9) 0.0113(13) 0.095(4) Uani 0.436(3) 1 d D U P A 1
H15A H -0.040701 0.701204 0.056432 0.114 Uiso 0.436(3) 1 calc R U P A 1
C14A C -0.0789(7) 0.7695(6) -0.0189(16) 0.095(4) Uani 0.436(3) 1 d D . P A 1
H14A H -0.072317 0.814364 0.001191 0.114 Uiso 0.436(3) 1 calc R U P A 1
C13A C -0.1068(6) 0.7509(10) -0.0825(14) 0.095(4) Uani 0.436(3) 1 d D . P A 1
H13A H -0.123907 0.781579 -0.114828 0.114 Uiso 0.436(3) 1 calc R U P A 1
N4A N -0.0785(6) 0.6538(5) -0.0337(14) 0.095(4) Uani 0.436(3) 1 d D U P A 1
N3A N -0.1069(6) 0.6823(10) -0.0934(12) 0.095(4) Uani 0.436(3) 1 d D . P A 1
C21A C 0.0733(6) 0.5379(6) 0.3010(14) 0.100(5) Uani 0.436(3) 1 d DG . P A 1
C20A C 0.0889(6) 0.5985(8) 0.3363(14) 0.100(5) Uani 0.436(3) 1 d G U P A 1
H20A H 0.109286 0.597129 0.382396 0.120 Uiso 0.436(3) 1 calc R U P A 1
C19A C 0.0747(7) 0.6610(6) 0.3041(16) 0.100(5) Uani 0.436(3) 1 d G . P A 1
H19A H 0.085366 0.702379 0.328278 0.120 Uiso 0.436(3) 1 calc R U P A 1
C18A C 0.0449(6) 0.6629(8) 0.2367(15) 0.100(5) Uani 0.436(3) 1 d G . P A 1
H18A H 0.035145 0.705644 0.214689 0.120 Uiso 0.436(3) 1 calc R U P A 1
C17A C 0.0292(5) 0.6023(11) 0.2013(12) 0.100(5) Uani 0.436(3) 1 d G . P A 1
H17A H 0.008845 0.603660 0.155216 0.120 Uiso 0.436(3) 1 calc R U P A 1
C16A C 0.0434(6) 0.5398(8) 0.2335(13) 0.100(5) Uani 0.436(3) 1 d G . P A 1
N5A N 0.0627(4) 0.4217(6) 0.2759(9) 0.072(4) Uani 0.436(3) 1 d DG . P A 1
C26A C 0.0673(4) 0.3518(6) 0.2897(10) 0.072(4) Uani 0.436(3) 1 d DG . P A 1
C25A C 0.0940(4) 0.3280(6) 0.3564(11) 0.070(7) Uani 0.436(3) 1 d G U P A 1
H25A H 0.097079 0.280181 0.365840 0.084 Uiso 0.436(3) 1 calc R U P A 1
C24A C 0.1160(4) 0.3740(8) 0.4092(9) 0.072(4) Uani 0.436(3) 1 d G . P A 1
H24A H 0.134248 0.357758 0.454733 0.086 Uiso 0.436(3) 1 calc R U P A 1
C23A C 0.1115(4) 0.4440(7) 0.3953(9) 0.072(4) Uani 0.436(3) 1 d G . P A 1
H23A H 0.126547 0.475446 0.431412 0.086 Uiso 0.436(3) 1 calc R U P A 1
C22A C 0.0848(4) 0.4678(5) 0.3287(10) 0.072(4) Uani 0.436(3) 1 d DG . P A 1
N6A N 0.0421(4) 0.3168(10) 0.2258(11) 0.070(3) Uani 0.436(3) 1 d D . P A 1
C28A C 0.0113(5) 0.2296(11) 0.1513(16) 0.070(3) Uani 0.436(3) 1 d D . P A 1
H28A H 0.003227 0.185746 0.130073 0.085 Uiso 0.436(3) 1 calc R U P A 1
C29A C -0.0034(6) 0.2968(11) 0.1225(18) 0.070(3) Uani 0.436(3) 1 d D . P A 1
H29A H -0.023753 0.302933 0.076865 0.085 Uiso 0.436(3) 1 calc R U P A 1
N7A N 0.0152(5) 0.3509(11) 0.1685(14) 0.070(3) Uani 0.436(3) 1 d D . P A 1
C27A C 0.0397(5) 0.2457(14) 0.2166(16) 0.070(3) Uani 0.436(3) 1 d D . P A 1
H27A H 0.055230 0.213502 0.250516 0.085 Uiso 0.436(3) 1 calc R U P A 1
F22A F 0.0956(6) 0.7585(9) 0.1548(14) 0.132(8) Uani 0.436(3) 1 d D U P A 1
F24A F 0.0646(8) 0.8316(14) 0.2066(17) 0.177(14) Uani 0.436(3) 1 d D U P A 1
F23A F 0.0848(7) 0.8576(11) 0.0994(14) 0.150(10) Uani 0.436(3) 1 d D U P A 1
C61A C 0.0933(6) 0.8248(9) 0.1724(12) 0.082(7) Uani 0.436(3) 1 d D U P A 1
C60A C 0.2218(7) 0.8954(12) 0.2027(17) 0.077(10) Uani 0.436(3) 1 d D U P A 1
F20A F 0.2226(14) 0.9519(13) 0.159(3) 0.17(2) Uani 0.436(3) 1 d D . P A 1
F19A F 0.2538(8) 0.893(2) 0.257(2) 0.20(2) Uani 0.436(3) 1 d D . P A 1
F21A F 0.2227(15) 0.8440(13) 0.151(2) 0.21(3) Uani 0.436(3) 1 d D . P A 1
C54A C 0.1622(6) 0.9056(15) 0.3523(11) 0.050(9) Uani 0.436(3) 1 d G U P A 1
C55A C 0.1916(5) 0.9105(16) 0.3147(15) 0.058(8) Uani 0.436(3) 1 d G . P A 1
H55A H 0.214144 0.929211 0.344371 0.070 Uiso 0.436(3) 1 calc R U P A 1
C56A C 0.1879(7) 0.8881(18) 0.2338(15) 0.070(10) Uani 0.436(3) 1 d DG . P A 1
C57A C 0.1548(8) 0.8607(16) 0.1904(12) 0.089(17) Uani 0.436(3) 1 d G . P A 1
H57A H 0.152291 0.845407 0.135056 0.107 Uiso 0.436(3) 1 calc R U P A 1
C58A C 0.1255(6) 0.8559(14) 0.2279(14) 0.066(13) Uani 0.436(3) 1 d G . P A 1
C59A C 0.1292(5) 0.8783(16) 0.3089(14) 0.053(7) Uani 0.436(3) 1 d G . P A 1
H59A H 0.109141 0.874977 0.334577 0.063 Uiso 0.436(3) 1 calc R U P A 1
Pt1 Pt -0.07220(6) 0.56885(14) -0.04391(18) 0.0833(5) Uani 0.564(3) 1 d D . P A 2
Pt2 Pt 0.02242(10) 0.4535(2) 0.16448(14) 0.0534(5) Uani 0.564(3) 1 d D . P A 2
C1 C -0.0185(6) 0.5024(14) 0.0953(13) 0.066(4) Uani 0.564(3) 1 d D U P A 2
N1 N -0.0367(6) 0.5268(11) 0.0483(11) 0.066(4) Uani 0.564(3) 1 d D . P A 2
C2 C -0.0588(6) 0.6642(8) -0.0065(13) 0.113(4) Uani 0.564(3) 1 d G . P A 2
C3 C -0.0308(5) 0.6876(10) 0.0576(11) 0.113(4) Uani 0.564(3) 1 d G U P A 2
H3 H -0.013862 0.656195 0.089097 0.136 Uiso 0.564(3) 1 calc R U P A 2
C4 C -0.0275(4) 0.7571(11) 0.0755(10) 0.113(4) Uani 0.564(3) 1 d G . P A 2
H4 H -0.008374 0.773171 0.119263 0.136 Uiso 0.564(3) 1 calc R U P A 2
C5 C -0.0523(6) 0.8031(8) 0.0294(13) 0.113(4) Uani 0.564(3) 1 d G . P A 2
H5 H -0.050070 0.850635 0.041632 0.136 Uiso 0.564(3) 1 calc R U P A 2
C6 C -0.0803(5) 0.7797(10) -0.0346(12) 0.113(4) Uani 0.564(3) 1 d G . P A 2
H6 H -0.097254 0.811124 -0.066167 0.136 Uiso 0.564(3) 1 calc R U P A 2
C7 C -0.0836(5) 0.7102(11) -0.0526(11) 0.113(4) Uani 0.564(3) 1 d DG . P A 2
C8 C -0.1131(4) 0.6873(6) -0.1194(9) 0.101(3) Uani 0.564(3) 1 d DG . P A 2
C9 C -0.1407(4) 0.7211(5) -0.1754(10) 0.101(3) Uani 0.564(3) 1 d G . P A 2
H9 H -0.141803 0.769601 -0.175377 0.121 Uiso 0.564(3) 1 calc R U P A 2
C10 C -0.1667(4) 0.6838(8) -0.2316(9) 0.101(3) Uani 0.564(3) 1 d G . P A 2
H10 H -0.185558 0.706912 -0.269925 0.121 Uiso 0.564(3) 1 calc R U P A 2
C11 C -0.1651(4) 0.6128(8) -0.2317(9) 0.101(3) Uani 0.564(3) 1 d G U P A 2
H11 H -0.182847 0.587335 -0.270086 0.121 Uiso 0.564(3) 1 calc R U P A 2
C12 C -0.1375(4) 0.5790(5) -0.1756(9) 0.101(3) Uani 0.564(3) 1 d DG . P A 2
N2 N -0.1115(4) 0.6162(6) -0.1195(8) 0.101(3) Uani 0.564(3) 1 d G U P A 2
C14 C -0.1355(6) 0.3950(7) -0.1763(14) 0.103(4) Uani 0.564(3) 1 d D . P A 2
H14 H -0.142521 0.349338 -0.191907 0.124 Uiso 0.564(3) 1 calc R U P A 2
C13 C -0.1518(5) 0.4531(10) -0.2094(12) 0.103(4) Uani 0.564(3) 1 d D . P A 2
H13 H -0.172880 0.455282 -0.253803 0.124 Uiso 0.564(3) 1 calc R U P A 2
C15 C -0.1050(5) 0.4174(8) -0.1117(13) 0.103(4) Uani 0.564(3) 1 d D . P A 2
H15 H -0.088379 0.387764 -0.076277 0.124 Uiso 0.564(3) 1 calc R U P A 2
N3 N -0.1336(6) 0.5079(6) -0.1701(13) 0.103(4) Uani 0.564(3) 1 d D U P A 2
N4 N -0.1036(5) 0.4866(8) -0.1088(12) 0.103(4) Uani 0.564(3) 1 d D . P A 2
C16 C 0.0090(5) 0.3601(6) 0.1259(12) 0.108(4) Uani 0.564(3) 1 d G U P A 2
C17 C -0.0173(5) 0.3410(9) 0.0559(11) 0.108(4) Uani 0.564(3) 1 d G . P A 2
H17 H -0.030709 0.375001 0.020648 0.129 Uiso 0.564(3) 1 calc R U P A 2
C18 C -0.0238(4) 0.2721(10) 0.0374(10) 0.108(4) Uani 0.564(3) 1 d G . P A 2
H18 H -0.041707 0.259074 -0.010478 0.129 Uiso 0.564(3) 1 calc R U P A 2
C19 C -0.0041(5) 0.2224(7) 0.0889(11) 0.108(4) Uani 0.564(3) 1 d G . P A 2
H19 H -0.008563 0.175338 0.076270 0.129 Uiso 0.564(3) 1 calc R U P A 2
C20 C 0.0221(5) 0.2415(7) 0.1589(11) 0.108(4) Uani 0.564(3) 1 d DG . P A 2
H20 H 0.035578 0.207527 0.194143 0.129 Uiso 0.564(3) 1 calc R U P A 2
C21 C 0.0287(5) 0.3104(7) 0.1774(10) 0.108(4) Uani 0.564(3) 1 d DG . P A 2
N5 N 0.0577(4) 0.4023(5) 0.2474(9) 0.097(4) Uani 0.564(3) 1 d DG . P A 2
C22 C 0.0571(4) 0.3312(5) 0.2465(9) 0.097(4) Uani 0.564(3) 1 d DG U P A 2
C23 C 0.0810(4) 0.2947(5) 0.3080(10) 0.097(4) Uani 0.564(3) 1 d G . P A 2
H23 H 0.080582 0.246117 0.307436 0.116 Uiso 0.564(3) 1 calc R U P A 2
C24 C 0.1055(4) 0.3293(7) 0.3703(9) 0.097(4) Uani 0.564(3) 1 d G . P A 2
H24 H 0.121811 0.304306 0.412255 0.116 Uiso 0.564(3) 1 calc R U P A 2
C25 C 0.1061(4) 0.4004(7) 0.3711(8) 0.097(4) Uani 0.564(3) 1 d G . P A 2
H25 H 0.122851 0.423979 0.413624 0.116 Uiso 0.564(3) 1 calc R U P A 2
C26 C 0.0822(4) 0.4369(5) 0.3096(9) 0.097(4) Uani 0.564(3) 1 d DG . P A 2
C27 C 0.1013(4) 0.5590(8) 0.3490(10) 0.077(3) Uani 0.564(3) 1 d D . P A 2
H27 H 0.121352 0.552781 0.395047 0.093 Uiso 0.564(3) 1 calc R U P A 2
C28 C 0.0882(5) 0.6203(6) 0.3176(12) 0.078(7) Uani 0.564(3) 1 d D . P A 2
H28 H 0.096750 0.664564 0.336437 0.094 Uiso 0.564(3) 1 calc R U P A 2
C29 C 0.0582(4) 0.6032(7) 0.2492(11) 0.077(3) Uani 0.564(3) 1 d D . P A 2
H29 H 0.043332 0.635422 0.213693 0.093 Uiso 0.564(3) 1 calc R U P A 2
N6 N 0.0817(4) 0.5079(5) 0.3053(11) 0.077(3) Uani 0.564(3) 1 d D . P A 2
N7 N 0.0544(4) 0.5352(7) 0.2431(11) 0.077(3) Uani 0.564(3) 1 d D . P A 2
F24 F 0.0671(5) 0.7695(8) 0.2360(11) 0.141(6) Uani 0.564(3) 1 d D U P A 2
F23 F 0.0671(5) 0.8253(10) 0.1245(9) 0.140(7) Uani 0.564(3) 1 d D U P A 2
F22 F 0.0466(6) 0.8721(9) 0.2214(12) 0.161(8) Uani 0.564(3) 1 d D U P A 2
C61 C 0.0721(4) 0.8301(8) 0.2059(10) 0.082(7) Uani 0.564(3) 1 d D . P A 2
C60 C 0.2016(4) 0.8824(10) 0.1940(10) 0.071(6) Uani 0.564(3) 1 d D . P A 2
F20 F 0.2049(9) 0.9428(12) 0.1593(19) 0.130(10) Uani 0.564(3) 1 d D . P A 2
F19 F 0.2349(5) 0.8697(11) 0.2412(13) 0.111(7) Uani 0.564(3) 1 d D . P A 2
F21 F 0.1979(9) 0.8376(15) 0.1321(15) 0.183(16) Uani 0.564(3) 1 d D . P A 2
C54 C 0.1512(5) 0.9044(11) 0.3643(10) 0.046(5) Uani 0.564(3) 1 d G . P A 2
C55 C 0.1785(4) 0.9062(11) 0.3203(12) 0.049(6) Uani 0.564(3) 1 d G U P A 2
H55 H 0.202004 0.923789 0.345569 0.059 Uiso 0.564(3) 1 calc R U P A 2
C56 C 0.1714(4) 0.8821(14) 0.2394(12) 0.070(8) Uani 0.564(3) 1 d DG . P A 2
C57 C 0.1371(5) 0.8563(12) 0.2024(10) 0.070(11) Uani 0.564(3) 1 d G . P A 2
H57 H 0.132212 0.839886 0.147119 0.084 Uiso 0.564(3) 1 calc R U P A 2
C58 C 0.1098(4) 0.8546(12) 0.2464(12) 0.073(9) Uani 0.564(3) 1 d DG . P A 2
C59 C 0.1169(4) 0.8786(13) 0.3273(12) 0.074(8) Uani 0.564(3) 1 d G . P A 2
H59 H 0.098226 0.877438 0.357404 0.089 Uiso 0.564(3) 1 calc R U P A 2
C32 C 0.2003(3) 0.7455(5) 0.5347(7) 0.055(3) Uani 1 1 d . . . . .
C52 C 0.1769(4) 1.1903(6) 0.4276(10) 0.088(4) Uani 1 1 d D . . . .
B1 B 0.1649(4) 0.9310(6) 0.4580(8) 0.058(3) Uani 1 1 d . . . . .
C46 C 0.1904(3) 1.0001(5) 0.4641(6) 0.053(2) Uani 1 1 d . . . . .
C51 C 0.2287(3) 0.9980(5) 0.4815(6) 0.056(2) Uani 1 1 d . . . . .
H51 H 0.240678 0.955260 0.494386 0.067 Uiso 1 1 calc R U . . .
C50 C 0.2496(3) 1.0561(5) 0.4806(7) 0.061(3) Uani 1 1 d D . . . .
F1 F 0.1922(10) 0.6715(9) 0.4197(10) 0.110(9) Uani 0.53(4) 1 d D . P B 1
F2 F 0.1653(6) 0.6452(12) 0.513(2) 0.103(9) Uani 0.53(4) 1 d D . P B 1
F3 F 0.2228(6) 0.6341(10) 0.5326(18) 0.115(8) Uani 0.53(4) 1 d D U P B 1
F1A F 0.2105(6) 0.6582(14) 0.4431(14) 0.086(7) Uani 0.47(4) 1 d D U P B 2
F3A F 0.2075(7) 0.6274(8) 0.5627(10) 0.084(7) Uani 0.47(4) 1 d D U P B 2
F2A F 0.1598(4) 0.6581(13) 0.4771(15) 0.079(7) Uani 0.47(4) 1 d D U P B 2
C36 C 0.1948(2) 0.6753(5) 0.5021(6) 0.063(3) Uani 1 1 d D . . . .
C34 C 0.2259(3) 0.8235(6) 0.6419(7) 0.059(3) Uani 1 1 d . . . . .
C33 C 0.2218(3) 0.7570(6) 0.6128(7) 0.059(3) Uani 1 1 d . . . . .
H33 H 0.233680 0.720214 0.645709 0.071 Uiso 1 1 calc R U . . .
C31 C 0.1829(3) 0.8001(5) 0.4866(7) 0.052(2) Uani 1 1 d . . . . .
H31 H 0.168170 0.790851 0.433027 0.062 Uiso 1 1 calc R U . . .
C35 C 0.2087(3) 0.8771(5) 0.5933(6) 0.055(2) Uani 1 1 d . . . . .
H35 H 0.212277 0.922247 0.614787 0.066 Uiso 1 1 calc R U . . .
C30 C 0.1866(3) 0.8675(5) 0.5144(6) 0.052(2) Uani 1 1 d . . . . .
C37 C 0.2488(4) 0.8369(8) 0.7252(9) 0.087(4) Uani 1 1 d . . . . .
C38 C 0.1283(3) 0.9498(6) 0.4897(8) 0.067(3) Uani 1 1 d . . . . .
C39 C 0.1261(3) 0.9406(5) 0.5725(9) 0.068(3) Uani 1 1 d . . . . .
H39 H 0.145880 0.918708 0.609428 0.082 Uiso 1 1 calc R U . . .
C40 C 0.0964(3) 0.9621(6) 0.6031(8) 0.076(4) Uani 1 1 d D . . . .
C41 C 0.0676(4) 0.9945(8) 0.5502(13) 0.107(6) Uani 1 1 d . . . . .
H41 H 0.047141 1.009291 0.570237 0.128 Uiso 1 1 calc R U . . .
C42 C 0.0683(3) 1.0053(8) 0.4697(12) 0.112(6) Uani 1 1 d D . . . .
C43 C 0.0984(4) 0.9826(7) 0.4392(10) 0.091(4) Uani 1 1 d . . . . .
H43 H 0.098229 0.990018 0.382555 0.109 Uiso 1 1 calc R U . . .
C44 C 0.0961(4) 0.9448(8) 0.6905(9) 0.094(5) Uani 1 1 d D . . . .
C45 C 0.0373(3) 1.0397(7) 0.4097(9) 0.188(15) Uani 1 1 d D . . . .
C47 C 0.1748(3) 1.0645(5) 0.4468(7) 0.057(3) Uani 1 1 d . . . . .
H47 H 0.148891 1.068721 0.434959 0.068 Uiso 1 1 calc R U . . .
C48 C 0.1957(3) 1.1226(5) 0.4463(7) 0.064(3) Uani 1 1 d D . . . .
C49 C 0.2336(3) 1.1195(6) 0.4639(7) 0.063(3) Uani 1 1 d . . . . .
H49 H 0.247939 1.159552 0.464356 0.076 Uiso 1 1 calc R U . . .
C53 C 0.2903(3) 1.0508(8) 0.4986(13) 0.096(5) Uani 1 1 d D . . . .
F4 F 0.2798(3) 0.8004(6) 0.7412(6) 0.148(4) Uani 1 1 d . . . . .
F5 F 0.2355(4) 0.8108(8) 0.7826(6) 0.180(6) Uani 1 1 d . . . . .
F6 F 0.2583(4) 0.8972(5) 0.7412(7) 0.178(7) Uani 1 1 d . . . . .
F7 F 0.0882(4) 0.8828(6) 0.7016(6) 0.179(6) Uani 1 1 d . . . . .
F8 F 0.1272(3) 0.9573(5) 0.7436(6) 0.119(3) Uani 1 1 d . . . . .
F9 F 0.0730(3) 0.9866(8) 0.7182(7) 0.165(5) Uani 1 1 d . . . . .
F10 F 0.0131(3) 1.0669(7) 0.4483(9) 0.216(8) Uani 1 1 d D . . . .
F11 F 0.0490(3) 1.0898(8) 0.3687(10) 0.238(10) Uani 1 1 d D . . . .
F12 F 0.0192(4) 0.9951(8) 0.3544(11) 0.279(13) Uani 1 1 d D . . . .
F13 F 0.1534(3) 1.2028(5) 0.4743(7) 0.142(4) Uani 1 1 d . . . . .
F14 F 0.1981(3) 1.2417(4) 0.4314(8) 0.146(4) Uani 1 1 d . . . . .
F15 F 0.1560(3) 1.1922(5) 0.3510(6) 0.152(5) Uani 1 1 d . . . . .
F16 F 0.3073(3) 1.1068(5) 0.5058(13) 0.223(9) Uani 1 1 d . . . . .
F17 F 0.3018(3) 1.0199(7) 0.4392(10) 0.165(5) Uani 1 1 d . . . . .
F18 F 0.3044(2) 1.0081(6) 0.5590(7) 0.137(4) Uani 1 1 d . . . . .

loop_
_atom_site_aniso_label
_atom_site_aniso_U_11
_atom_site_aniso_U_22
_atom_site_aniso_U_33
_atom_site_aniso_U_23
_atom_site_aniso_U_13
_atom_site_aniso_U_12
Pt1A 0.0539(10) 0.1156(15) 0.0919(5) 0.0348(9) 0.0404(9) 0.0337(8)
Pt2A 0.0526(5) 0.0527(3) 0.0545(13) 0.0085(11) 0.0116(11) 0.0072(3)
C1A 0.069(5) 0.056(7) 0.072(8) -0.014(6) 0.016(5) 0.032(4)
N1A 0.069(5) 0.056(7) 0.072(8) -0.014(6) 0.016(5) 0.032(4)
C2A 0.067(10) 0.067(10) 0.066(10) -0.009(8) 0.029(8) -0.001(8)
C3A 0.10(2) 0.12(3) 0.050(16) 0.000(18) 0.050(17) 0.02(2)
C4A 0.09(2) 0.13(3) 0.07(2) -0.04(2) 0.014(18) -0.02(2)
C5A 0.16(4) 0.11(3) 0.12(3) 0.05(2) 0.10(3) 0.01(3)
C6A 0.078(12) 0.090(13) 0.085(12) -0.004(9) 0.025(9) 0.005(9)
C7A 0.075(11) 0.082(11) 0.075(11) 0.001(9) 0.019(9) 0.002(9)
N2A 0.081(5) 0.097(6) 0.087(6) 0.016(5) 0.030(4) 0.014(4)
C12A 0.081(5) 0.097(6) 0.087(6) 0.016(5) 0.030(4) 0.014(4)
C11A 0.081(5) 0.097(6) 0.087(6) 0.016(5) 0.030(4) 0.014(4)
C10A 0.081(5) 0.097(6) 0.087(6) 0.016(5) 0.030(4) 0.014(4)
C9A 0.081(5) 0.097(6) 0.087(6) 0.016(5) 0.030(4) 0.014(4)
C8A 0.081(5) 0.097(6) 0.087(6) 0.016(5) 0.030(4) 0.014(4)
C15A 0.090(6) 0.117(7) 0.089(7) 0.007(6) 0.046(5) -0.007(6)
C14A 0.090(6) 0.117(7) 0.089(7) 0.007(6) 0.046(5) -0.007(6)
C13A 0.090(6) 0.117(7) 0.089(7) 0.007(6) 0.046(5) -0.007(6)
N4A 0.090(6) 0.117(7) 0.089(7) 0.007(6) 0.046(5) -0.007(6)
N3A 0.090(6) 0.117(7) 0.089(7) 0.007(6) 0.046(5) -0.007(6)
C21A 0.100(8) 0.094(8) 0.118(9) -0.018(7) 0.050(7) -0.013(7)
C20A 0.100(8) 0.094(8) 0.118(9) -0.018(7) 0.050(7) -0.013(7)
C19A 0.100(8) 0.094(8) 0.118(9) -0.018(7) 0.050(7) -0.013(7)
C18A 0.100(8) 0.094(8) 0.118(9) -0.018(7) 0.050(7) -0.013(7)
C17A 0.100(8) 0.094(8) 0.118(9) -0.018(7) 0.050(7) -0.013(7)
C16A 0.100(8) 0.094(8) 0.118(9) -0.018(7) 0.050(7) -0.013(7)
N5A 0.049(6) 0.094(9) 0.076(9) -0.007(8) 0.022(6) -0.018(6)
C26A 0.049(6) 0.094(9) 0.076(9) -0.007(8) 0.022(6) -0.018(6)
C25A 0.048(10) 0.084(11) 0.074(11) 0.002(9) 0.007(8) 0.017(8)
C24A 0.049(6) 0.094(9) 0.076(9) -0.007(8) 0.022(6) -0.018(6)
C23A 0.049(6) 0.094(9) 0.076(9) -0.007(8) 0.022(6) -0.018(6)
C22A 0.049(6) 0.094(9) 0.076(9) -0.007(8) 0.022(6) -0.018(6)
N6A 0.040(5) 0.069(7) 0.110(10) -0.013(7) 0.031(6) -0.001(5)
C28A 0.040(5) 0.069(7) 0.110(10) -0.013(7) 0.031(6) -0.001(5)
C29A 0.040(5) 0.069(7) 0.110(10) -0.013(7) 0.031(6) -0.001(5)
N7A 0.040(5) 0.069(7) 0.110(10) -0.013(7) 0.031(6) -0.001(5)
C27A 0.040(5) 0.069(7) 0.110(10) -0.013(7) 0.031(6) -0.001(5)
F22A 0.147(11) 0.110(10) 0.129(11) -0.011(8) 0.015(8) -0.006(8)
F24A 0.168(16) 0.175(17) 0.181(17) -0.020(10) 0.029(10) -0.016(10)
F23A 0.154(13) 0.144(12) 0.140(12) 0.003(9) 0.009(9) -0.013(9)
C61A 0.087(10) 0.073(8) 0.075(10) -0.010(7) -0.006(7) 0.000(8)
C60A 0.083(13) 0.077(13) 0.073(13) 0.009(9) 0.024(9) 0.005(9)
F20A 0.31(7) 0.076(18) 0.15(3) 0.037(19) 0.08(4) 0.02(3)
F19A 0.14(3) 0.36(7) 0.11(2) 0.09(3) 0.06(2) 0.05(3)
F21A 0.46(8) 0.069(16) 0.16(3) 0.015(17) 0.17(4) 0.06(3)
C54A 0.045(11) 0.051(11) 0.053(12) 0.003(8) 0.009(8) -0.002(8)
C55A 0.053(17) 0.074(19) 0.051(17) 0.009(13) 0.022(13) 0.011(15)
C56A 0.09(3) 0.08(2) 0.038(18) 0.011(16) 0.027(19) 0.02(2)
C57A 0.13(4) 0.06(2) 0.06(2) -0.011(18) -0.02(3) 0.03(2)
C58A 0.06(3) 0.053(18) 0.07(3) -0.010(17) 0.00(2) 0.005(17)
C59A 0.054(16) 0.052(15) 0.042(16) 0.008(12) -0.009(15) 0.002(13)
Pt1 0.0539(10) 0.1156(15) 0.0919(5) 0.0348(9) 0.0404(9) 0.0337(8)
Pt2 0.0526(5) 0.0527(3) 0.0545(13) 0.0085(11) 0.0116(11) 0.0072(3)
C1 0.069(5) 0.056(7) 0.072(8) -0.014(6) 0.016(5) 0.032(4)
N1 0.069(5) 0.056(7) 0.072(8) -0.014(6) 0.016(5) 0.032(4)
C2 0.118(8) 0.114(7) 0.118(8) 0.019(6) 0.047(6) 0.006(6)
C3 0.118(8) 0.114(7) 0.118(8) 0.019(6) 0.047(6) 0.006(6)
C4 0.118(8) 0.114(7) 0.118(8) 0.019(6) 0.047(6) 0.006(6)
C5 0.118(8) 0.114(7) 0.118(8) 0.019(6) 0.047(6) 0.006(6)
C6 0.118(8) 0.114(7) 0.118(8) 0.019(6) 0.047(6) 0.006(6)
C7 0.118(8) 0.114(7) 0.118(8) 0.019(6) 0.047(6) 0.006(6)
C8 0.094(6) 0.125(6) 0.097(6) 0.019(5) 0.047(5) 0.018(5)
C9 0.094(6) 0.125(6) 0.097(6) 0.019(5) 0.047(5) 0.018(5)
C10 0.094(6) 0.125(6) 0.097(6) 0.019(5) 0.047(5) 0.018(5)
C11 0.094(6) 0.125(6) 0.097(6) 0.019(5) 0.047(5) 0.018(5)
C12 0.094(6) 0.125(6) 0.097(6) 0.019(5) 0.047(5) 0.018(5)
N2 0.094(6) 0.125(6) 0.097(6) 0.019(5) 0.047(5) 0.018(5)
C14 0.088(6) 0.132(8) 0.098(7) -0.012(7) 0.038(5) -0.012(6)
C13 0.088(6) 0.132(8) 0.098(7) -0.012(7) 0.038(5) -0.012(6)
C15 0.088(6) 0.132(8) 0.098(7) -0.012(7) 0.038(5) -0.012(6)
N3 0.088(6) 0.132(8) 0.098(7) -0.012(7) 0.038(5) -0.012(6)
N4 0.088(6) 0.132(8) 0.098(7) -0.012(7) 0.038(5) -0.012(6)
C16 0.097(7) 0.097(7) 0.142(9) -0.012(6) 0.055(6) -0.003(6)
C17 0.097(7) 0.097(7) 0.142(9) -0.012(6) 0.055(6) -0.003(6)
C18 0.097(7) 0.097(7) 0.142(9) -0.012(6) 0.055(6) -0.003(6)
C19 0.097(7) 0.097(7) 0.142(9) -0.012(6) 0.055(6) -0.003(6)
C20 0.097(7) 0.097(7) 0.142(9) -0.012(6) 0.055(6) -0.003(6)
C21 0.097(7) 0.097(7) 0.142(9) -0.012(6) 0.055(6) -0.003(6)
N5 0.088(7) 0.106(7) 0.107(7) 0.029(6) 0.046(5) 0.032(6)
C22 0.088(7) 0.106(7) 0.107(7) 0.029(6) 0.046(5) 0.032(6)
C23 0.088(7) 0.106(7) 0.107(7) 0.029(6) 0.046(5) 0.032(6)
C24 0.088(7) 0.106(7) 0.107(7) 0.029(6) 0.046(5) 0.032(6)
C25 0.088(7) 0.106(7) 0.107(7) 0.029(6) 0.046(5) 0.032(6)
C26 0.088(7) 0.106(7) 0.107(7) 0.029(6) 0.046(5) 0.032(6)
C27 0.061(6) 0.094(7) 0.081(7) 0.017(6) 0.025(5) -0.003(5)
C28 0.073(14) 0.087(17) 0.073(15) 0.002(13) 0.013(12) -0.005(12)
C29 0.061(6) 0.094(7) 0.081(7) 0.017(6) 0.025(5) -0.003(5)
N6 0.061(6) 0.094(7) 0.081(7) 0.017(6) 0.025(5) -0.003(5)
N7 0.061(6) 0.094(7) 0.081(7) 0.017(6) 0.025(5) -0.003(5)
F24 0.126(9) 0.128(9) 0.154(10) 0.017(8) 0.001(8) -0.028(8)
F23 0.122(9) 0.159(10) 0.124(10) -0.004(8) -0.001(8) -0.026(8)
F22 0.142(11) 0.155(11) 0.176(11) -0.019(9) 0.016(8) 0.005(9)
C61 0.087(10) 0.073(8) 0.075(10) -0.010(7) -0.006(7) 0.000(8)
C60 0.080(18) 0.088(17) 0.042(13) -0.005(12) 0.012(12) -0.004(14)
F20 0.19(3) 0.092(15) 0.117(18) 0.051(13) 0.056(16) 0.013(14)
F19 0.115(16) 0.131(15) 0.100(14) 0.033(12) 0.052(13) 0.053(14)
F21 0.27(4) 0.21(3) 0.087(15) -0.057(16) 0.070(18) -0.07(2)
C54 0.054(12) 0.039(9) 0.050(12) 0.006(8) 0.021(11) 0.008(9)
C55 0.053(9) 0.049(8) 0.046(9) 0.005(7) 0.014(8) 0.004(7)
C56 0.09(2) 0.057(14) 0.063(17) 0.021(13) 0.025(17) 0.013(15)
C57 0.08(2) 0.060(16) 0.064(19) 0.011(13) 0.007(18) 0.008(15)
C58 0.052(15) 0.075(16) 0.08(2) 0.015(14) -0.012(14) 0.004(13)
C59 0.072(18) 0.061(15) 0.08(2) 0.004(14) 0.007(15) 0.001(13)
C32 0.047(5) 0.046(5) 0.074(7) 0.004(5) 0.018(5) 0.000(4)
C52 0.121(12) 0.051(7) 0.086(10) 0.011(7) 0.012(9) 0.013(8)
B1 0.066(8) 0.045(6) 0.058(7) 0.003(5) 0.006(6) 0.003(5)
C46 0.065(6) 0.043(5) 0.051(6) 0.001(4) 0.015(5) 0.001(4)
C51 0.064(6) 0.044(5) 0.059(6) 0.002(5) 0.013(5) 0.006(4)
C50 0.066(7) 0.054(6) 0.063(7) -0.004(5) 0.018(6) -0.002(5)
F1 0.18(3) 0.057(10) 0.114(14) -0.028(10) 0.080(16) -0.014(13)
F2 0.135(17) 0.066(12) 0.14(2) -0.053(14) 0.102(15) -0.048(12)
F3 0.103(10) 0.093(9) 0.143(12) -0.016(8) 0.017(8) 0.031(7)
F1A 0.086(10) 0.085(10) 0.099(11) -0.015(7) 0.047(8) 0.003(7)
F3A 0.104(11) 0.061(8) 0.086(10) 0.008(6) 0.017(7) 0.014(7)
F2A 0.079(9) 0.068(9) 0.092(11) -0.012(8) 0.022(7) -0.007(7)
C36 0.060(7) 0.054(6) 0.074(8) 0.000(6) 0.016(6) 0.010(5)
C34 0.052(6) 0.066(7) 0.054(6) 0.005(5) 0.001(5) -0.007(5)
C33 0.049(6) 0.060(6) 0.067(7) 0.016(5) 0.010(5) 0.006(5)
C31 0.050(5) 0.049(5) 0.055(6) 0.001(5) 0.012(5) 0.002(4)
C35 0.060(6) 0.050(6) 0.052(6) -0.001(5) 0.006(5) -0.010(5)
C30 0.054(6) 0.047(5) 0.057(6) 0.002(5) 0.014(5) 0.002(4)
C37 0.102(11) 0.086(10) 0.061(8) 0.008(7) -0.006(8) -0.007(8)
C38 0.056(6) 0.056(6) 0.088(9) 0.010(6) 0.012(6) -0.006(5)
C39 0.060(7) 0.046(6) 0.096(10) -0.013(6) 0.012(6) -0.011(5)
C40 0.067(7) 0.052(6) 0.116(11) -0.013(7) 0.033(8) -0.012(6)
C41 0.061(8) 0.090(10) 0.182(18) 0.030(11) 0.052(10) 0.014(7)
C42 0.061(8) 0.105(12) 0.176(18) 0.060(12) 0.039(10) 0.024(8)
C43 0.066(8) 0.089(9) 0.118(12) 0.040(9) 0.021(8) 0.010(7)
C44 0.095(11) 0.089(10) 0.112(12) -0.032(9) 0.052(10) -0.028(8)
C45 0.106(17) 0.20(3) 0.28(4) 0.12(3) 0.09(2) 0.073(19)
C47 0.064(6) 0.049(6) 0.058(6) 0.009(5) 0.015(5) 0.008(5)
C48 0.081(8) 0.047(6) 0.058(7) 0.005(5) 0.005(6) 0.011(5)
C49 0.079(8) 0.052(6) 0.056(7) 0.002(5) 0.008(6) -0.009(5)
C53 0.061(8) 0.079(9) 0.140(15) 0.018(10) 0.007(9) -0.003(7)
F4 0.129(8) 0.170(10) 0.110(8) 0.008(7) -0.045(7) 0.025(8)
F5 0.204(13) 0.272(16) 0.057(6) -0.016(8) 0.018(7) -0.094(12)
F6 0.250(14) 0.084(6) 0.123(8) -0.001(6) -0.114(9) -0.021(7)
F7 0.330(17) 0.127(8) 0.113(8) -0.053(6) 0.118(10) -0.139(10)
F8 0.107(7) 0.129(8) 0.116(7) -0.017(6) 0.017(6) -0.026(6)
F9 0.127(9) 0.232(14) 0.142(9) -0.060(10) 0.045(7) 0.031(9)
F10 0.117(9) 0.220(14) 0.35(2) 0.162(15) 0.128(12) 0.100(9)
F11 0.146(11) 0.256(17) 0.36(2) 0.209(17) 0.147(13) 0.129(11)
F12 0.115(12) 0.39(3) 0.29(2) 0.12(2) -0.031(13) 0.094(16)
F13 0.191(11) 0.095(7) 0.153(9) 0.035(6) 0.068(8) 0.076(7)
F14 0.142(8) 0.040(4) 0.233(12) 0.012(6) -0.003(8) 0.002(5)
F15 0.213(12) 0.083(6) 0.117(8) 0.027(5) -0.048(8) 0.043(7)
F16 0.075(6) 0.073(6) 0.49(3) 0.007(10) 0.007(10) -0.017(5)
F17 0.103(8) 0.187(12) 0.220(14) 0.026(11) 0.070(9) 0.040(8)
F18 0.075(5) 0.152(9) 0.162(10) 0.043(8) -0.018(6) -0.008(6)

loop_
_atom_type_symbol
_atom_type_description
_atom_type_scat_dispersion_real
_atom_type_scat_dispersion_imag
_atom_type_scat_source
C C 0.0033 0.0016 'International Tables Vol C Tables 4.2.6.8 and 6.1.1.4'
H H 0.0000 0.0000 'International Tables Vol C Tables 4.2.6.8 and 6.1.1.4'
N N 0.0061 0.0033 'International Tables Vol C Tables 4.2.6.8 and 6.1.1.4'
B B 0.0013 0.0007 'International Tables Vol C Tables 4.2.6.8 and 6.1.1.4'
F F 0.0171 0.0103 'International Tables Vol C Tables 4.2.6.8 and 6.1.1.4'
Pt Pt -1.7033 8.3905 'International Tables Vol C Tables 4.2.6.8 and 6.1.1.4'

loop_
_geom_angle_atom_site_label_1
_geom_angle_atom_site_label_2
_geom_angle_atom_site_label_3
_geom_angle
_geom_angle_site_symmetry_1
_geom_angle_site_symmetry_3
_geom_angle_publ_flag
N2A Pt1A C1A 167.5(14) . . ?
N2A Pt1A C2A 79.3(6) . . ?
C1A Pt1A C2A 93.3(12) . . ?
N2A Pt1A N4A 81.9(7) . . ?
C1A Pt1A N4A 105.0(13) . . ?
C2A Pt1A N4A 161.1(8) . . ?
C16A Pt2A N5A 82.6(5) . . ?
C16A Pt2A N7A 164.6(7) . . ?
N5A Pt2A N7A 81.9(6) . . ?
C16A Pt2A N1A 98.2(11) . . ?
N5A Pt2A N1A 172.6(11) . . ?
N7A Pt2A N1A 97.2(10) . . ?
C16A Pt2A Pt2A 89.0(9) . 2 ?
N5A Pt2A Pt2A 88.9(6) . 2 ?
N7A Pt2A Pt2A 90.3(6) . 2 ?
N1A Pt2A Pt2A 98.4(9) . 2 ?
N1A C1A Pt1A 172(4) . . ?
C1A N1A Pt2A 170(3) . . ?
C3A C2A C7A 120.0 . . ?
C3A C2A Pt1A 127.5(11) . . ?
C7A C2A Pt1A 112.4(11) . . ?
C4A C3A C2A 120.0 . . ?
C4A C3A H3A 120.0 . . ?
C2A C3A H3A 120.0 . . ?
C3A C4A C5A 120.0 . . ?
C3A C4A H4A 120.0 . . ?
C5A C4A H4A 120.0 . . ?
C4A C5A C6A 120.0 . . ?
C4A C5A H5A 120.0 . . ?
C6A C5A H5A 120.0 . . ?
C7A C6A C5A 120.0 . . ?
C7A C6A H6A 120.0 . . ?
C5A C6A H6A 120.0 . . ?
C6A C7A C2A 120.0 . . ?
C6A C7A C8A 122.0(14) . . ?
C2A C7A C8A 117.9(14) . . ?
C12A N2A C8A 120.0 . . ?
C12A N2A Pt1A 118.0(6) . . ?
C8A N2A Pt1A 122.0(6) . . ?
C11A C12A N2A 120.0 . . ?
C11A C12A N3A 129.2(9) . . ?
N2A C12A N3A 110.8(9) . . ?
C12A C11A C10A 120.0 . . ?
C12A C11A H11A 120.0 . . ?
C10A C11A H11A 120.0 . . ?
C9A C10A C11A 120.0 . . ?
C9A C10A H10A 120.0 . . ?
C11A C10A H10A 120.0 . . ?
C8A C9A C10A 120.0 . . ?
C8A C9A H9A 120.0 . . ?
C10A C9A H9A 120.0 . . ?
C9A C8A N2A 120.0 . . ?
C9A C8A C7A 131.8(11) . . ?
N2A C8A C7A 108.2(11) . . ?
N4A C15A C14A 109.9(6) . . ?
N4A C15A H15A 125.1 . . ?
C14A C15A H15A 125.1 . . ?
C13A C14A C15A 104.2(6) . . ?
C13A C14A H14A 127.9 . . ?
C15A C14A H14A 127.9 . . ?
N3A C13A C14A 110.5(7) . . ?
N3A C13A H13A 124.8 . . ?
C14A C13A H13A 124.8 . . ?
C15A N4A N3A 106.6(7) . . ?
C15A N4A Pt1A 145.2(14) . . ?
N3A N4A Pt1A 107.8(13) . . ?
C13A N3A N4A 108.9(6) . . ?
C13A N3A C12A 129.7(16) . . ?
N4A N3A C12A 121.4(15) . . ?
C20A C21A C16A 120.0 . . ?
C20A C21A C22A 126.4(9) . . ?
C16A C21A C22A 113.6(9) . . ?
C21A C20A C19A 120.0 . . ?
C21A C20A H20A 120.0 . . ?
C19A C20A H20A 120.0 . . ?
C18A C19A C20A 120.0 . . ?
C18A C19A H19A 120.0 . . ?
C20A C19A H19A 120.0 . . ?
C17A C18A C19A 120.0 . . ?
C17A C18A H18A 120.0 . . ?
C19A C18A H18A 120.0 . . ?
C18A C17A C16A 120.0 . . ?
C18A C17A H17A 120.0 . . ?
C16A C17A H17A 120.0 . . ?
C17A C16A C21A 120.0 . . ?
C17A C16A Pt2A 123.6(9) . . ?
C21A C16A Pt2A 116.4(9) . . ?
C26A N5A C22A 120.0 . . ?
C26A N5A Pt2A 120.9(6) . . ?
C22A N5A Pt2A 119.0(6) . . ?
N5A C26A C25A 120.0 . . ?
N5A C26A N6A 108.3(11) . . ?
C25A C26A N6A 131.7(11) . . ?
C26A C25A C24A 120.0 . . ?
C26A C25A H25A 120.0 . . ?
C24A C25A H25A 120.0 . . ?
C23A C24A C25A 120.0 . . ?
C23A C24A H24A 120.0 . . ?
C25A C24A H24A 120.0 . . ?
C24A C23A C22A 120.0 . . ?
C24A C23A H23A 120.0 . . ?
C22A C23A H23A 120.0 . . ?
C23A C22A N5A 120.0 . . ?
C23A C22A C21A 131.6(8) . . ?
N5A C22A C21A 108.4(8) . . ?
N7A N6A C27A 112.5(16) . . ?
N7A N6A C26A 122.3(17) . . ?
C27A N6A C26A 125.1(17) . . ?
C27A C28A C29A 103(2) . . ?
C27A C28A H28A 128.6 . . ?
C29A C28A H28A 128.6 . . ?
N7A C29A C28A 113(2) . . ?
N7A C29A H29A 123.3 . . ?
C28A C29A H29A 123.3 . . ?
N6A N7A C29A 101.9(17) . . ?
N6A N7A Pt2A 106.2(15) . . ?
C29A N7A Pt2A 151.8(16) . . ?
C28A C27A N6A 110(2) . . ?
C28A C27A H27A 125.2 . . ?
N6A C27A H27A 125.2 . . ?
F24A C61A F22A 106.9(11) . . ?
F24A C61A F23A 107.0(11) . . ?
F22A C61A F23A 106.2(10) . . ?
F24A C61A C58A 109(2) . . ?
F22A C61A C58A 117(2) . . ?
F23A C61A C58A 111(2) . . ?
F19A C60A F20A 105.6(14) . . ?
F19A C60A F21A 105.3(15) . . ?
F20A C60A F21A 105.4(14) . . ?
F19A C60A C56A 118(2) . . ?
F20A C60A C56A 114(3) . . ?
F21A C60A C56A 108(3) . . ?
C55A C54A C59A 120.0 . . ?
C55A C54A B1 123.2(12) . . ?
C59A C54A B1 116.8(12) . . ?
C56A C55A C54A 120.0 . . ?
C56A C55A H55A 120.0 . . ?
C54A C55A H55A 120.0 . . ?
C57A C56A C55A 120.0 . . ?
C57A C56A C60A 126.3(18) . . ?
C55A C56A C60A 113.7(18) . . ?
C56A C57A C58A 120.0 . . ?
C56A C57A H57A 120.0 . . ?
C58A C57A H57A 120.0 . . ?
C59A C58A C57A 120.0 . . ?
C59A C58A C61A 128.3(18) . . ?
C57A C58A C61A 111.7(18) . . ?
C58A C59A C54A 120.0 . . ?
C58A C59A H59A 120.0 . . ?
C54A C59A H59A 120.0 . . ?
N2 Pt1 N1 169.6(9) . . ?
N2 Pt1 C2 81.6(7) . . ?
N1 Pt1 C2 94.1(9) . . ?
N2 Pt1 N4 77.5(6) . . ?
N1 Pt1 N4 106.0(9) . . ?
C2 Pt1 N4 158.9(8) . . ?
N2 Pt1 Pt2 97.7(5) . 5_565 ?
N1 Pt1 Pt2 92.5(8) . 5_565 ?
C2 Pt1 Pt2 100.9(6) . 5_565 ?
N4 Pt1 Pt2 85.0(6) . 5_565 ?
C1 Pt2 N5 169.8(11) . . ?
C1 Pt2 C16 99.0(10) . . ?
N5 Pt2 C16 80.5(6) . . ?
C1 Pt2 N7 103.8(10) . . ?
N5 Pt2 N7 76.6(5) . . ?
C16 Pt2 N7 157.1(6) . . ?
N1 C1 Pt2 167(2) . . ?
C1 N1 Pt1 177(2) . . ?
C3 C2 C7 120.0 . . ?
C3 C2 Pt1 129.8(12) . . ?
C7 C2 Pt1 110.2(12) . . ?
C4 C3 C2 120.0 . . ?
C4 C3 H3 120.0 . . ?
C2 C3 H3 120.0 . . ?
C5 C4 C3 120.0 . . ?
C5 C4 H4 120.0 . . ?
C3 C4 H4 120.0 . . ?
C6 C5 C4 120.0 . . ?
C6 C5 H5 120.0 . . ?
C4 C5 H5 120.0 . . ?
C5 C6 C7 120.0 . . ?
C5 C6 H6 120.0 . . ?
C7 C6 H6 120.0 . . ?
C6 C7 C2 120.0 . . ?
C6 C7 C8 118.7(16) . . ?
C2 C7 C8 121.3(16) . . ?
C9 C8 N2 120.0 . . ?
C9 C8 C7 133.4(12) . . ?
N2 C8 C7 106.5(12) . . ?
C10 C9 C8 120.0 . . ?
C10 C9 H9 120.0 . . ?
C8 C9 H9 120.0 . . ?
C9 C10 C11 120.0 . . ?
C9 C10 H10 120.0 . . ?
C11 C10 H10 120.0 . . ?
C12 C11 C10 120.0 . . ?
C12 C11 H11 120.0 . . ?
C10 C11 H11 120.0 . . ?
C11 C12 N2 120.0 . . ?
C11 C12 N3 124.5(11) . . ?
N2 C12 N3 115.5(11) . . ?
C12 N2 C8 120.0 . . ?
C12 N2 Pt1 119.7(6) . . ?
C8 N2 Pt1 120.2(6) . . ?
C13 C14 C15 104.8(6) . . ?
C13 C14 H14 127.6 . . ?
C15 C14 H14 127.6 . . ?
C14 C13 N3 109.9(7) . . ?
C14 C13 H13 125.1 . . ?
N3 C13 H13 125.1 . . ?
N4 C15 C14 110.3(6) . . ?
N4 C15 H15 124.9 . . ?
C14 C15 H15 124.9 . . ?
C13 N3 N4 110.3(6) . . ?
C13 N3 C12 136.2(17) . . ?
N4 N3 C12 113.5(16) . . ?
C15 N4 N3 104.7(6) . . ?
C15 N4 Pt1 141.6(14) . . ?
N3 N4 Pt1 113.7(13) . . ?
C17 C16 C21 120.0 . . ?
C17 C16 Pt2 127.1(9) . . ?
C21 C16 Pt2 112.9(9) . . ?
C18 C17 C16 120.0 . . ?
C18 C17 H17 120.0 . . ?
C16 C17 H17 120.0 . . ?
C17 C18 C19 120.0 . . ?
C17 C18 H18 120.0 . . ?
C19 C18 H18 120.0 . . ?
C20 C19 C18 120.0 . . ?
C20 C19 H19 120.0 . . ?
C18 C19 H19 120.0 . . ?
C21 C20 C19 120.0 . . ?
C21 C20 H20 120.0 . . ?
C19 C20 H20 120.0 . . ?
C20 C21 C16 120.0 . . ?
C20 C21 C22 120.8(9) . . ?
C16 C21 C22 119.1(9) . . ?
C22 N5 C26 120.0 . . ?
C22 N5 Pt2 119.9(5) . . ?
C26 N5 Pt2 120.0(5) . . ?
C23 C22 N5 120.0 . . ?
C23 C22 C21 132.6(8) . . ?
N5 C22 C21 107.4(8) . . ?
C22 C23 C24 120.0 . . ?
C22 C23 H23 120.0 . . ?
C24 C23 H23 120.0 . . ?
C23 C24 C25 120.0 . . ?
C23 C24 H24 120.0 . . ?
C25 C24 H24 120.0 . . ?
C24 C25 C26 120.0 . . ?
C24 C25 H25 120.0 . . ?
C26 C25 H25 120.0 . . ?
C25 C26 N5 120.0 . . ?
C25 C26 N6 123.4(9) . . ?
N5 C26 N6 116.6(9) . . ?
N6 C27 C28 110.2(7) . . ?
N6 C27 H27 124.9 . . ?
C28 C27 H27 124.9 . . ?
C27 C28 C29 104.2(6) . . ?
C27 C28 H28 127.9 . . ?
C29 C28 H28 127.9 . . ?
N7 C29 C28 109.9(6) . . ?
N7 C29 H29 125.1 . . ?
C28 C29 H29 125.1 . . ?
C27 N6 N7 109.5(6) . . ?
C27 N6 C26 135.4(13) . . ?
N7 N6 C26 115.1(12) . . ?
C29 N7 N6 106.3(7) . . ?
C29 N7 Pt2 142.1(10) . . ?
N6 N7 Pt2 111.5(9) . . ?
F24 C61 F23 109.0(10) . . ?
F24 C61 F22 108.1(10) . . ?
F23 C61 F22 107.6(9) . . ?
F24 C61 C58 108.6(15) . . ?
F23 C61 C58 112.2(15) . . ?
F22 C61 C58 111.4(16) . . ?
F20 C60 F21 104.7(13) . . ?
F20 C60 F19 104.4(13) . . ?
F21 C60 F19 104.2(13) . . ?
F20 C60 C56 112(2) . . ?
F21 C60 C56 115(2) . . ?
F19 C60 C56 114.8(16) . . ?
C55 C54 C59 120.0 . . ?
C55 C54 B1 113.1(12) . . ?
C59 C54 B1 126.9(12) . . ?
C56 C55 C54 120.0 . . ?
C56 C55 H55 120.0 . . ?
C54 C55 H55 120.0 . . ?
C57 C56 C55 120.0 . . ?
C57 C56 C60 120.8(13) . . ?
C55 C56 C60 119.1(13) . . ?
C58 C57 C56 120.0 . . ?
C58 C57 H57 120.0 . . ?
C56 C57 H57 120.0 . . ?
C57 C58 C59 120.0 . . ?
C57 C58 C61 120.5(14) . . ?
C59 C58 C61 119.5(14) . . ?
C58 C59 C54 120.0 . . ?
C58 C59 H59 120.0 . . ?
C54 C59 H59 120.0 . . ?
C33 C32 C31 120.4(10) . . ?
C33 C32 C36 120.0(9) . . ?
C31 C32 C36 119.6(9) . . ?
F14 C52 F13 108.6(12) . . ?
F14 C52 F15 104.5(12) . . ?
F13 C52 F15 103.2(13) . . ?
F14 C52 C48 115.1(13) . . ?
F13 C52 C48 112.9(12) . . ?
F15 C52 C48 111.6(11) . . ?
C54 B1 C38 106.4(11) . . ?
C54 B1 C46 112.1(11) . . ?
C38 B1 C46 108.7(9) . . ?
C54 B1 C30 108.1(11) . . ?
C38 B1 C30 109.3(9) . . ?
C46 B1 C30 112.1(9) . . ?
C38 B1 C54A 121.2(11) . . ?
C46 B1 C54A 100.7(11) . . ?
C30 B1 C54A 104.7(12) . . ?
C47 C46 C51 115.7(9) . . ?
C47 C46 B1 121.1(10) . . ?
C51 C46 B1 123.1(9) . . ?
C50 C51 C46 122.2(9) . . ?
C50 C51 H51 118.9 . . ?
C46 C51 H51 118.9 . . ?
C49 C50 C51 121.2(10) . . ?
C49 C50 C53 118.8(11) . . ?
C51 C50 C53 120.0(10) . . ?
F1A C36 F2A 106.8(13) . . ?
F2 C36 F3 107.3(12) . . ?
F2 C36 F1 104.7(11) . . ?
F3 C36 F1 102.6(11) . . ?
F1A C36 F3A 103.6(11) . . ?
F2A C36 F3A 102.0(11) . . ?
F1A C36 C32 117.8(14) . . ?
F2 C36 C32 114.8(11) . . ?
F2A C36 C32 113.3(14) . . ?
F3 C36 C32 113.2(12) . . ?
F1 C36 C32 113.2(11) . . ?
F3A C36 C32 111.7(11) . . ?
C33 C34 C35 120.6(10) . . ?
C33 C34 C37 119.3(11) . . ?
C35 C34 C37 120.2(11) . . ?
C32 C33 C34 118.4(10) . . ?
C32 C33 H33 120.8 . . ?
C34 C33 H33 120.8 . . ?
C30 C31 C32 122.3(10) . . ?
C30 C31 H31 118.8 . . ?
C32 C31 H31 118.8 . . ?
C34 C35 C30 122.8(10) . . ?
C34 C35 H35 118.6 . . ?
C30 C35 H35 118.6 . . ?
C31 C30 C35 115.6(9) . . ?
C31 C30 B1 121.7(9) . . ?
C35 C30 B1 122.8(9) . . ?
F6 C37 F5 111.3(16) . . ?
F6 C37 F4 105.4(14) . . ?
F5 C37 F4 96.4(13) . . ?
F6 C37 C34 116.5(12) . . ?
F5 C37 C34 112.6(13) . . ?
F4 C37 C34 112.5(13) . . ?
C43 C38 C39 115.1(12) . . ?
C43 C38 B1 122.3(12) . . ?
C39 C38 B1 122.3(10) . . ?
C40 C39 C38 123.5(12) . . ?
C40 C39 H39 118.3 . . ?
C38 C39 H39 118.3 . . ?
C41 C40 C39 118.9(13) . . ?
C41 C40 C44 122.7(14) . . ?
C39 C40 C44 118.3(12) . . ?
C42 C41 C40 120.4(13) . . ?
C42 C41 H41 119.8 . . ?
C40 C41 H41 119.8 . . ?
C41 C42 C43 120.2(12) . . ?
C41 C42 C45 122.2(14) . . ?
C43 C42 C45 117.6(15) . . ?
C38 C43 C42 122.0(14) . . ?
C38 C43 H43 119.0 . . ?
C42 C43 H43 119.0 . . ?
F7 C44 F8 106.4(15) . . ?
F7 C44 F9 109.7(14) . . ?
F8 C44 F9 101.7(12) . . ?
F7 C44 C40 114.3(11) . . ?
F8 C44 C40 113.8(12) . . ?
F9 C44 C40 110.2(14) . . ?
F11 C45 F12 107.9(10) . . ?
F11 C45 F10 107.2(9) . . ?
F12 C45 F10 107.2(9) . . ?
F11 C45 C42 111.9(12) . . ?
F12 C45 C42 110.9(13) . . ?
F10 C45 C42 111.5(12) . . ?
C48 C47 C46 122.0(10) . . ?
C48 C47 H47 119.0 . . ?
C46 C47 H47 119.0 . . ?
C47 C48 C49 121.4(9) . . ?
C47 C48 C52 118.9(11) . . ?
C49 C48 C52 119.7(11) . . ?
C50 C49 C48 117.5(10) . . ?
C50 C49 H49 121.3 . . ?
C48 C49 H49 121.3 . . ?
F16 C53 F17 102.9(16) . . ?
F16 C53 F18 112.0(14) . . ?
F17 C53 F18 97.8(13) . . ?
F16 C53 C50 115.6(12) . . ?
F17 C53 C50 112.4(14) . . ?
F18 C53 C50 114.1(13) . . ?

loop_
_geom_bond_atom_site_label_1
_geom_bond_atom_site_label_2
_geom_bond_distance
_geom_bond_site_symmetry_2
_geom_bond_publ_flag
Pt1A N2A 1.933(9) . ?
Pt1A C1A 2.021(10) . ?
Pt1A C2A 2.048(15) . ?
Pt1A N4A 2.062(9) . ?
Pt2A C16A 1.867(13) . ?
Pt2A N5A 1.879(9) . ?
Pt2A N7A 2.09(2) . ?
Pt2A N1A 2.202(16) . ?
Pt2A Pt2A 3.021(8) 2 ?
C1A N1A 1.080(10) . ?
C2A C3A 1.3900 . ?
C2A C7A 1.3900 . ?
C3A C4A 1.3900 . ?
C3A H3A 0.9500 . ?
C4A C5A 1.3900 . ?
C4A H4A 0.9500 . ?
C5A C6A 1.3900 . ?
C5A H5A 0.9500 . ?
C6A C7A 1.3900 . ?
C6A H6A 0.9500 . ?
C7A C8A 1.452(9) . ?
N2A C12A 1.3900 . ?
N2A C8A 1.3900 . ?
C12A C11A 1.3900 . ?
C12A N3A 1.396(8) . ?
C11A C10A 1.3900 . ?
C11A H11A 0.9500 . ?
C10A C9A 1.3900 . ?
C10A H10A 0.9500 . ?
C9A C8A 1.3900 . ?
C9A H9A 0.9500 . ?
C15A N4A 1.333(9) . ?
C15A C14A 1.448(9) . ?
C15A H15A 0.9500 . ?
C14A C13A 1.355(9) . ?
C14A H14A 0.9500 . ?
C13A N3A 1.352(10) . ?
C13A H13A 0.9500 . ?
N4A N3A 1.394(9) . ?
C21A C20A 1.3900 . ?
C21A C16A 1.3900 . ?
C21A C22A 1.478(10) . ?
C20A C19A 1.3900 . ?
C20A H20A 0.9500 . ?
C19A C18A 1.3900 . ?
C19A H19A 0.9500 . ?
C18A C17A 1.3900 . ?
C18A H18A 0.9500 . ?
C17A C16A 1.3900 . ?
C17A H17A 0.9500 . ?
N5A C26A 1.3900 . ?
N5A C22A 1.3900 . ?
C26A C25A 1.3900 . ?
C26A N6A 1.423(10) . ?
C25A C24A 1.3900 . ?
C25A H25A 0.9500 . ?
C24A C23A 1.3900 . ?
C24A H24A 0.9500 . ?
C23A C22A 1.3900 . ?
C23A H23A 0.9500 . ?
N6A N7A 1.388(10) . ?
N6A C27A 1.40(3) . ?
C28A C27A 1.369(10) . ?
C28A C29A 1.462(10) . ?
C28A H28A 0.9500 . ?
C29A N7A 1.40(3) . ?
C29A H29A 0.9500 . ?
C27A H27A 0.9500 . ?
F22A C61A 1.336(10) . ?
F24A C61A 1.334(10) . ?
F23A C61A 1.341(10) . ?
C61A C58A 1.47(3) . ?
C60A F19A 1.327(10) . ?
C60A F20A 1.327(10) . ?
C60A F21A 1.332(10) . ?
C60A C56A 1.490(19) . ?
C54A C55A 1.3900 . ?
C54A C59A 1.3900 . ?
C54A B1 1.80(2) . ?
C55A C56A 1.3900 . ?
C55A H55A 0.9500 . ?
C56A C57A 1.3900 . ?
C57A C58A 1.3900 . ?
C57A H57A 0.9500 . ?
C58A C59A 1.3900 . ?
C59A H59A 0.9500 . ?
Pt1 N2 1.938(9) . ?
Pt1 N1 1.962(8) . ?
Pt1 C2 1.992(14) . ?
Pt1 N4 2.134(9) . ?
Pt1 Pt2 3.071(4) 5_565 ?
Pt2 C1 1.944(8) . ?
Pt2 N5 1.952(8) . ?
Pt2 C16 1.961(13) . ?
Pt2 N7 2.231(13) . ?
C1 N1 1.031(8) . ?
C2 C3 1.3900 . ?
C2 C7 1.3900 . ?
C3 C4 1.3900 . ?
C3 H3 0.9500 . ?
C4 C5 1.3900 . ?
C4 H4 0.9500 . ?
C5 C6 1.3900 . ?
C5 H5 0.9500 . ?
C6 C7 1.3900 . ?
C6 H6 0.9500 . ?
C7 C8 1.446(9) . ?
C8 C9 1.3900 . ?
C8 N2 1.3900 . ?
C9 C10 1.3900 . ?
C9 H9 0.9500 . ?
C10 C11 1.3900 . ?
C10 H10 0.9500 . ?
C11 C12 1.3900 . ?
C11 H11 0.9500 . ?
C12 N2 1.3900 . ?
C12 N3 1.397(9) . ?
C14 C13 1.346(9) . ?
C14 C15 1.443(9) . ?
C14 H14 0.9500 . ?
C13 N3 1.355(9) . ?
C13 H13 0.9500 . ?
C15 N4 1.355(9) . ?
C15 H15 0.9500 . ?
N3 N4 1.397(9) . ?
C16 C17 1.3900 . ?
C16 C21 1.3900 . ?
C17 C18 1.3900 . ?
C17 H17 0.9500 . ?
C18 C19 1.3900 . ?
C18 H18 0.9500 . ?
C19 C20 1.3900 . ?
C19 H19 0.9500 . ?
C20 C21 1.3900 . ?
C20 H20 0.9500 . ?
C21 C22 1.435(9) . ?
N5 C22 1.3900 . ?
N5 C26 1.3900 . ?
C22 C23 1.3900 . ?
C23 C24 1.3900 . ?
C23 H23 0.9500 . ?
C24 C25 1.3900 . ?
C24 H24 0.9500 . ?
C25 C26 1.3900 . ?
C25 H25 0.9500 . ?
C26 N6 1.390(9) . ?
C27 N6 1.348(9) . ?
C27 C28 1.355(9) . ?
C27 H27 0.9500 . ?
C28 C29 1.442(9) . ?
C28 H28 0.9500 . ?
C29 N7 1.338(9) . ?
C29 H29 0.9500 . ?
N6 N7 1.383(9) . ?
F24 C61 1.317(10) . ?
F23 C61 1.324(9) . ?
F22 C61 1.332(10) . ?
C61 C58 1.498(10) . ?
C60 F20 1.332(10) . ?
C60 F21 1.332(10) . ?
C60 F19 1.339(10) . ?
C60 C56 1.500(9) . ?
C54 C55 1.3900 . ?
C54 C59 1.3900 . ?
C54 B1 1.607(19) . ?
C55 C56 1.3900 . ?
C55 H55 0.9500 . ?
C56 C57 1.3900 . ?
C57 C58 1.3900 . ?
C57 H57 0.9500 . ?
C58 C59 1.3900 . ?
C59 H59 0.9500 . ?
C32 C33 1.379(15) . ?
C32 C31 1.401(14) . ?
C32 C36 1.473(15) . ?
C52 F14 1.276(17) . ?
C52 F13 1.325(18) . ?
C52 F15 1.331(16) . ?
C52 C48 1.500(9) . ?
B1 C38 1.623(18) . ?
B1 C46 1.647(16) . ?
B1 C30 1.653(15) . ?
C46 C47 1.392(13) . ?
C46 C51 1.399(14) . ?
C51 C50 1.384(14) . ?
C51 H51 0.9500 . ?
C50 C49 1.378(15) . ?
C50 C53 1.493(9) . ?
F1 C36 1.351(13) . ?
F2 C36 1.303(13) . ?
F3 C36 1.329(12) . ?
F1A C36 1.300(13) . ?
F3A C36 1.376(12) . ?
F2A C36 1.326(14) . ?
C34 C33 1.382(15) . ?
C34 C35 1.386(14) . ?
C34 C37 1.474(17) . ?
C33 H33 0.9500 . ?
C31 C30 1.392(14) . ?
C31 H31 0.9500 . ?
C35 C30 1.393(14) . ?
C35 H35 0.9500 . ?
C37 F6 1.242(16) . ?
C37 F5 1.279(18) . ?
C37 F4 1.343(18) . ?
C38 C43 1.394(17) . ?
C38 C39 1.408(18) . ?
C39 C40 1.393(17) . ?
C39 H39 0.9500 . ?
C40 C41 1.380(19) . ?
C40 C44 1.494(9) . ?
C41 C42 1.36(2) . ?
C41 H41 0.9500 . ?
C42 C43 1.41(2) . ?
C42 C45 1.505(9) . ?
C43 H43 0.9500 . ?
C44 F7 1.272(16) . ?
C44 F8 1.314(17) . ?
C44 F9 1.348(17) . ?
C45 F11 1.324(9) . ?
C45 F12 1.332(9) . ?
C45 F10 1.337(9) . ?
C47 C48 1.384(15) . ?
C47 H47 0.9500 . ?
C48 C49 1.385(16) . ?
C49 H49 0.9500 . ?
C53 F16 1.259(16) . ?
C53 F17 1.31(2) . ?
C53 F18 1.318(17) . ?
